data_1100004
loop_
_publ_author_name
'Yeh, C'
'Lu, Z W'
'Froyen, S'
'Zunger, A'

_publ_section_title
;
Zinc-blende-Wurtzite polytypism in semiconductors
;
_journal_name_full
;
Physical Review, Serie 3. B - Condensed Matter (18,1978-)
;
_journal_page_first 10086
_journal_page_last 10097
_journal_paper_doi 10.1103/PhysRevB.46.10086
_journal_volume 46
_journal_year 1992
_chemical_formula_structural C
_chemical_formula_sum C
_chemical_name_mineral Lonsdaleite
_chemical_name_systematic Carbon
_space_group_IT_number 186
_symmetry_cell_setting hexagonal
_symmetry_Int_Tables_number 186
_symmetry_space_group_name_Hall 'P 6c -2c'
_symmetry_space_group_name_H-M 'P 63 m c'
_cell_angle_alpha 90
_cell_angle_beta 90
_cell_angle_gamma 120
_cell_formula_units_Z 4
_cell_length_a 2.49
_cell_length_b 2.49
_cell_length_c 4.144
_cell_volume 22.3
_exptl_crystal_density_meas 3.5
_cod_database_code 1100004

loop_
_symmetry_equiv_pos_as_xyz
x,y,z
-y,x-y,z
y-x,-x,z
-y,-x,z
y-x,y,z
x,x-y,z
-x,-y,1/2+z
y,y-x,1/2+z
x-y,x,1/2+z
y,x,1/2+z
x-y,-y,1/2+z
-x,y-x,1/2+z

loop_
_atom_site_label
_atom_site_type_symbol
_atom_site_symmetry_multiplicity
_atom_site_Wyckoff_symbol
_atom_site_fract_x
_atom_site_fract_y
_atom_site_fract_z
_atom_site_occupancy
_atom_site_attached_hydrogens
_atom_site_calc_flag
C1 C0 2 b 0.3333 0.6667 0. 1. 0 d
C2 C0 2 b 0.3333 0.6667 0.374 1. 0 d

loop_
_atom_type_symbol
_atom_type_oxidation_number
C0 0.000

_cod_duplicate_entry 1200019
